data_7200903
loop_
_publ_author_name
'Yang, Qing-Feng'
'Yu, Yang'
'Song, Tian-You'
'Yu, Jie-Hui'
'Zhang, Xiao'
'Xu, Ji-Qing'
'Wang, Tie-Gang'

_publ_section_title
;
 2D and 3D networks of lanthanide with mixed dicarboxylate ligands:
 syntheses, crystal structures and photoluminescent properties
;
_journal_issue 8
_journal_name_full CrystEngComm
_journal_page_first 1642
_journal_paper_doi 10.1039/b900522f
_journal_volume 11
_journal_year 2009
_chemical_formula_moiety 'C18 H18 Gd2 O17'
_chemical_formula_sum 'C18 H18 Gd2 O17'
_chemical_formula_weight 820.82
_chemical_melting_point ?
_chemical_name_systematic
;
?
;
_space_group_IT_number 15
_symmetry_cell_setting monoclinic
_symmetry_space_group_name_Hall '-C 2yc'
_symmetry_space_group_name_H-M 'C 1 2/c 1'
_atom_sites_solution_hydrogens geom
_atom_sites_solution_primary direct
_atom_sites_solution_secondary difmap
_audit_creation_method SHELXL-97
_cell_angle_alpha 90.00
_cell_angle_beta 110.82(3)
_cell_angle_gamma 90.00
_cell_formula_units_Z 4
_cell_length_a 19.556(4)
_cell_length_b 5.9957(12)
_cell_length_c 20.412(4)
_cell_measurement_reflns_used 2559
_cell_measurement_temperature 293(2)
_cell_measurement_theta_max 27.46
_cell_measurement_theta_min 3.58
_cell_volume 2237.1(9)
_computing_cell_refinement Process-auto
_computing_data_collection Process-auto
_computing_data_reduction Process-auto
_computing_molecular_graphics 'DIAMOND (Brandenburg, 1999)'
_computing_publication_material 'SHELXL-97 (Sheldrick, 1997)'
_computing_structure_refinement 'SHELXL-97 (Sheldrick, 1997)'
_computing_structure_solution 'SHELXS-97 (Sheldrick, 1990)'
_diffrn_ambient_temperature 293(2)
_diffrn_detector_area_resol_mean 9.00cm
_diffrn_measured_fraction_theta_full 0.997
_diffrn_measured_fraction_theta_max 0.997
_diffrn_measurement_device_type 'Rigaku R-AXIS RAPID'
_diffrn_measurement_method '\w scan'
_diffrn_radiation_monochromator graphite
_diffrn_radiation_source 'fine-focus sealed tube'
_diffrn_radiation_type MoK\a
_diffrn_radiation_wavelength 0.71073
_diffrn_reflns_av_R_equivalents 0.0204
_diffrn_reflns_av_sigmaI/netI 0.0168
_diffrn_reflns_limit_h_max 25
_diffrn_reflns_limit_h_min -25
_diffrn_reflns_limit_k_max 7
_diffrn_reflns_limit_k_min -7
_diffrn_reflns_limit_l_max 26
_diffrn_reflns_limit_l_min -26
_diffrn_reflns_number 10565
_diffrn_reflns_theta_full 27.46
_diffrn_reflns_theta_max 27.46
_diffrn_reflns_theta_min 3.58
_diffrn_standards_decay_% 0
_diffrn_standards_interval_count 0
_diffrn_standards_interval_time 0
_diffrn_standards_number 0
_exptl_absorpt_coefficient_mu 5.967
_exptl_absorpt_correction_T_max 0.5000
_exptl_absorpt_correction_T_min 0.3927
_exptl_absorpt_correction_type empirical
_exptl_absorpt_process_details Process-auto
_exptl_crystal_colour colorless
_exptl_crystal_density_diffrn 2.437
_exptl_crystal_density_meas ?
_exptl_crystal_density_method 'not measured'
_exptl_crystal_description rod
_exptl_crystal_F_000 1560
_exptl_crystal_size_max 0.30
_exptl_crystal_size_mid 0.30
_exptl_crystal_size_min 0.25
_refine_diff_density_max 0.804
_refine_diff_density_min -1.969
_refine_diff_density_rms 0.171
_refine_ls_extinction_method none
_refine_ls_goodness_of_fit_ref 1.031
_refine_ls_hydrogen_treatment mixed
_refine_ls_matrix_type full
_refine_ls_number_parameters 188
_refine_ls_number_reflns 2559
_refine_ls_number_restraints 1
_refine_ls_restrained_S_all 1.031
_refine_ls_R_factor_all 0.0212
_refine_ls_R_factor_gt 0.0193
_refine_ls_shift/su_max 0.012
_refine_ls_shift/su_mean 0.001
_refine_ls_structure_factor_coef Fsqd
_refine_ls_weighting_details 'calc w=1/[\s^2^(Fo^2^)+(0.0317P)^2^+22.8529P] where P=(Fo^2^+2Fc^2^)/3'
_refine_ls_weighting_scheme calc
_refine_ls_wR_factor_gt 0.0478
_refine_ls_wR_factor_ref 0.0599
_reflns_number_gt 2418
_reflns_number_total 2559
_reflns_threshold_expression >2sigma(I)
_cod_data_source_file b900522f.txt
_cod_data_source_block 6
_cod_depositor_comments
;
The following automatic conversions were performed:
'_symmetry_cell_setting' value 'Monoclinic' changed to 'monoclinic'
according to '/home/saulius/struct/CIF-dictionaries/cif_core.dic'
dictionary named 'cif_core.dic' version 2.4.1 from 2010-06-29.

Automatic conversion script
Id: cif_fix_enum 1527 2010-12-29 10:47:43Z saulius 

The following automatic conversions were performed:

'_chemical_melting_point' value 'not measured' was changed to '?' -
the value is undefined or not given.

Automatic conversion script
Id: cif_fix_values 1646 2011-03-28 12:23:43Z adriana 

The following automatic conversions were performed:

'_exptl_crystal_density_meas' value 'none' was changed to '?' - the
value is perceived as not measured.

Automatic conversion script
Id: cif_fix_values 3008 2015-01-20 13:52:24Z robertas 
;
_cod_original_cell_volume 2237.0(8)
_cod_original_sg_symbol_H-M C2/c
_cod_database_code 7200903

loop_
_symmetry_equiv_pos_as_xyz
'x, y, z'
'-x, y, -z+1/2'
'x+1/2, y+1/2, z'
'-x+1/2, y+1/2, -z+1/2'
'-x, -y, -z'
'x, -y, z-1/2'
'-x+1/2, -y+1/2, -z'
'x+1/2, -y+1/2, z-1/2'

loop_
_atom_site_label
_atom_site_type_symbol
_atom_site_fract_x
_atom_site_fract_y
_atom_site_fract_z
_atom_site_U_iso_or_equiv
_atom_site_adp_type
_atom_site_occupancy
_atom_site_symmetry_multiplicity
_atom_site_calc_flag
_atom_site_refinement_flags
_atom_site_disorder_assembly
_atom_site_disorder_group
C1 C 0.7970(2) 0.4684(6) 0.17249(19) 0.0136(7) Uani 1 1 d . . .
C2 C 0.8420(2) 0.2796(7) 0.1902(2) 0.0153(7) Uani 1 1 d . . .
C3 C 0.8842(2) 0.2411(7) 0.2606(2) 0.0193(8) Uani 1 1 d . . .
H3 H 0.9135 0.1147 0.2730 0.023 Uiso 1 1 calc R . .
C4 C 0.8826(2) 0.3896(8) 0.3120(2) 0.0245(9) Uani 1 1 d . . .
H4 H 0.9102 0.3612 0.3587 0.029 Uiso 1 1 calc R . .
C5 C 0.8399(2) 0.5806(8) 0.2941(2) 0.0220(9) Uani 1 1 d . . .
H5 H 0.8400 0.6826 0.3284 0.026 Uiso 1 1 calc R . .
C6 C 0.7970(2) 0.6180(7) 0.2240(2) 0.0210(8) Uani 1 1 d . . .
H6 H 0.7679 0.7451 0.2118 0.025 Uiso 1 1 calc R . .
C7 C 0.7461(2) 0.5223(6) 0.09970(18) 0.0129(7) Uani 1 1 d . . .
C8 C 0.8472(2) 0.1209(6) 0.1356(2) 0.0141(7) Uani 1 1 d . . .
C9 C 0.49899(19) 0.6118(6) 0.01800(18) 0.0108(7) Uani 1 1 d . . .
Gd1 Gd 0.637328(9) 0.67065(3) -0.032106(8) 0.01000(7) Uani 1 1 d . . .
H1 H 0.636(5) 1.101(14) 0.037(4) 0.07(2) Uiso 1 1 d . . .
H2 H 0.699(3) 1.068(10) 0.040(3) 0.032(16) Uiso 1 1 d . . .
H7 H 0.535(3) 0.911(10) -0.146(3) 0.025(14) Uiso 1 1 d . . .
H8 H 0.546(4) 1.069(7) -0.096(4) 0.08(3) Uiso 1 1 d D . .
H9 H 0.038(3) 0.772(12) 0.269(4) 0.05(2) Uiso 1 1 d . . .
O1 O 0.68058(15) 0.4626(5) 0.07966(15) 0.0178(6) Uani 1 1 d . . .
O2 O 0.89310(16) -0.0373(5) 0.15292(15) 0.0222(6) Uani 1 1 d . . .
O3 O 0.80621(15) 0.1454(4) 0.07186(14) 0.0150(5) Uani 1 1 d . . .
O4 O 0.54435(15) 0.7551(5) 0.01714(16) 0.0191(6) Uani 1 1 d . . .
O5 O 0.45085(16) 0.6323(5) 0.04569(16) 0.0200(6) Uani 1 1 d . . .
O6 O 0.66404(18) 1.0031(5) 0.03649(17) 0.0219(6) Uani 1 1 d . . .
O7 O 0.76824(15) 0.6467(4) 0.06073(14) 0.0155(5) Uani 1 1 d . . .
O8 O 0.55844(19) 0.9445(5) -0.10854(17) 0.0253(7) Uani 1 1 d D . .
O9 O 0.0000 0.7000(9) 0.2500 0.0336(11) Uani 1 2 d S . .

loop_
_atom_site_aniso_label
_atom_site_aniso_U_11
_atom_site_aniso_U_22
_atom_site_aniso_U_33
_atom_site_aniso_U_23
_atom_site_aniso_U_13
_atom_site_aniso_U_12
C1 0.0149(16) 0.0151(18) 0.0109(16) 0.0021(14) 0.0048(13) 0.0007(14)
C2 0.0177(17) 0.0139(17) 0.0165(18) 0.0026(15) 0.0089(15) 0.0003(15)
C3 0.024(2) 0.0155(18) 0.0160(18) 0.0044(15) 0.0047(16) 0.0065(16)
C4 0.023(2) 0.039(3) 0.0095(17) -0.0030(17) 0.0034(15) 0.0018(19)
C5 0.028(2) 0.024(2) 0.0141(18) -0.0071(16) 0.0079(16) -0.0022(18)
C6 0.024(2) 0.022(2) 0.0188(19) 0.0005(16) 0.0092(16) 0.0040(17)
C7 0.0152(16) 0.0140(17) 0.0120(16) 0.0012(14) 0.0079(13) 0.0032(14)
C8 0.0141(17) 0.0145(17) 0.0144(17) -0.0028(14) 0.0058(14) -0.0021(14)
C9 0.0108(15) 0.0078(16) 0.0141(16) -0.0025(13) 0.0048(13) 0.0005(13)
Gd1 0.00915(10) 0.01044(10) 0.01109(10) -0.00039(6) 0.00445(7) -0.00051(6)
O1 0.0162(13) 0.0171(14) 0.0195(13) 0.0046(11) 0.0056(11) -0.0020(11)
O2 0.0247(15) 0.0220(15) 0.0174(13) -0.0002(12) 0.0042(12) 0.0109(12)
O3 0.0158(13) 0.0155(13) 0.0121(12) 0.0003(10) 0.0031(10) 0.0017(10)
O4 0.0180(13) 0.0154(13) 0.0285(15) -0.0075(12) 0.0139(12) -0.0044(11)
O5 0.0175(13) 0.0208(14) 0.0275(15) -0.0093(12) 0.0151(12) -0.0055(12)
O6 0.0174(14) 0.0174(15) 0.0329(16) -0.0063(13) 0.0115(13) -0.0050(13)
O7 0.0165(13) 0.0164(13) 0.0152(13) 0.0016(10) 0.0078(11) 0.0000(11)
O8 0.0310(17) 0.0223(17) 0.0175(15) 0.0017(13) 0.0024(13) 0.0132(14)
O9 0.025(2) 0.040(3) 0.026(2) 0.000 -0.002(2) 0.000

loop_
_atom_type_symbol
_atom_type_description
_atom_type_scat_dispersion_real
_atom_type_scat_dispersion_imag
_atom_type_scat_source
C C 0.0033 0.0016 'International Tables Vol C Tables 4.2.6.8 and 6.1.1.4'
H H 0.0000 0.0000 'International Tables Vol C Tables 4.2.6.8 and 6.1.1.4'
O O 0.0106 0.0060 'International Tables Vol C Tables 4.2.6.8 and 6.1.1.4'
Gd Gd -0.1653 3.9035 'International Tables Vol C Tables 4.2.6.8 and 6.1.1.4'

loop_
_geom_angle_atom_site_label_1
_geom_angle_atom_site_label_2
_geom_angle_atom_site_label_3
_geom_angle
_geom_angle_site_symmetry_1
_geom_angle_site_symmetry_3
_geom_angle_publ_flag
C6 C1 C2 119.9(4) . . ?
C6 C1 C7 115.7(3) . . ?
C2 C1 C7 124.4(3) . . ?
C3 C2 C1 119.0(4) . . ?
C3 C2 C8 119.3(4) . . ?
C1 C2 C8 121.7(3) . . ?
C4 C3 C2 120.5(4) . . ?
C3 C4 C5 120.4(4) . . ?
C4 C5 C6 119.3(4) . . ?
C1 C6 C5 120.8(4) . . ?
O1 C7 O7 120.0(3) . . ?
O1 C7 C1 120.3(3) . . ?
O7 C7 C1 119.4(3) . . ?
O2 C8 O3 119.9(3) . . ?
O2 C8 C2 119.8(3) . . ?
O3 C8 C2 120.2(3) . . ?
O2 C8 Gd1 59.6(2) . 7_655 ?
O3 C8 Gd1 60.33(19) . 7_655 ?
C2 C8 Gd1 177.5(3) . 7_655 ?
O4 C9 O5 126.1(3) . . ?
O4 C9 C9 117.2(4) . 5_665 ?
O5 C9 C9 116.6(4) . 5_665 ?
O6 Gd1 O7 74.55(10) . 7_665 ?
O6 Gd1 O8 76.51(12) . . ?
O7 Gd1 O8 84.38(11) 7_665 . ?
O6 Gd1 O4 67.78(11) . . ?
O7 Gd1 O4 139.84(9) 7_665 . ?
O8 Gd1 O4 73.98(11) . . ?
O6 Gd1 O5 133.17(10) . 5_665 ?
O7 Gd1 O5 152.25(9) 7_665 5_665 ?
O8 Gd1 O5 99.73(12) . 5_665 ?
O4 Gd1 O5 66.44(9) . 5_665 ?
O6 Gd1 O2 141.81(11) . 7_655 ?
O7 Gd1 O2 80.58(10) 7_665 7_655 ?
O8 Gd1 O2 72.58(11) . 7_655 ?
O4 Gd1 O2 122.33(10) . 7_655 ?
O5 Gd1 O2 74.67(10) 5_665 7_655 ?
O6 Gd1 O1 87.03(11) . . ?
O7 Gd1 O1 114.60(9) 7_665 . ?
O8 Gd1 O1 150.77(10) . . ?
O4 Gd1 O1 77.49(10) . . ?
O5 Gd1 O1 74.13(10) 5_665 . ?
O2 Gd1 O1 130.10(10) 7_655 . ?
O6 Gd1 O3 143.48(10) . 7_655 ?
O7 Gd1 O3 78.28(9) 7_665 7_655 ?
O8 Gd1 O3 124.63(10) . 7_655 ?
O4 Gd1 O3 141.74(9) . 7_655 ?
O5 Gd1 O3 76.89(9) 5_665 7_655 ?
O2 Gd1 O3 52.96(9) 7_655 7_655 ?
O1 Gd1 O3 82.52(9) . 7_655 ?
O6 Gd1 O7 70.35(10) . . ?
O7 Gd1 O7 63.64(11) 7_665 . ?
O8 Gd1 O7 138.62(11) . . ?
O4 Gd1 O7 113.59(9) . . ?
O5 Gd1 O7 120.93(10) 5_665 . ?
O2 Gd1 O7 122.68(9) 7_655 . ?
O1 Gd1 O7 51.09(9) . . ?
O3 Gd1 O7 75.93(9) 7_655 . ?
O6 Gd1 C8 153.17(11) . 7_655 ?
O7 Gd1 C8 78.73(10) 7_665 7_655 ?
O8 Gd1 C8 98.67(11) . 7_655 ?
O4 Gd1 C8 136.98(10) . 7_655 ?
O5 Gd1 C8 73.52(10) 5_665 7_655 ?
O2 Gd1 C8 26.42(10) 7_655 7_655 ?
O1 Gd1 C8 106.51(10) . 7_655 ?
O3 Gd1 C8 26.55(10) 7_655 7_655 ?
O7 Gd1 C8 99.86(10) . 7_655 ?
C7 O1 Gd1 97.6(2) . . ?
C8 O2 Gd1 93.9(2) . 7_655 ?
C8 O3 Gd1 93.1(2) . 7_655 ?
C9 O4 Gd1 120.5(2) . . ?
C9 O5 Gd1 118.9(2) . 5_665 ?
C7 O7 Gd1 152.2(2) . 7_665 ?
C7 O7 Gd1 91.3(2) . . ?
Gd1 O7 Gd1 116.36(11) 7_665 . ?

loop_
_geom_bond_atom_site_label_1
_geom_bond_atom_site_label_2
_geom_bond_distance
_geom_bond_site_symmetry_2
_geom_bond_publ_flag
C1 C6 1.383(6) . ?
C1 C2 1.400(5) . ?
C1 C7 1.501(5) . ?
C2 C3 1.399(5) . ?
C2 C8 1.496(5) . ?
C3 C4 1.384(6) . ?
C4 C5 1.387(7) . ?
C5 C6 1.395(6) . ?
C7 O1 1.251(5) . ?
C7 O7 1.273(4) . ?
C8 O2 1.266(5) . ?
C8 O3 1.271(5) . ?
C8 Gd1 2.839(4) 7_655 ?
C9 O4 1.239(5) . ?
C9 O5 1.265(4) . ?
C9 C9 1.536(7) 5_665 ?
Gd1 O6 2.385(3) . ?
Gd1 O7 2.391(3) 7_665 ?
Gd1 O8 2.408(3) . ?
Gd1 O4 2.423(3) . ?
Gd1 O5 2.451(3) 5_665 ?
Gd1 O2 2.456(3) 7_655 ?
Gd1 O1 2.471(3) . ?
Gd1 O3 2.471(3) 7_655 ?
Gd1 O7 2.592(3) . ?
Gd1 C8 2.839(4) 7_655 ?
O2 Gd1 2.456(3) 7_655 ?
O3 Gd1 2.471(3) 7_655 ?
O5 Gd1 2.451(3) 5_665 ?
O7 Gd1 2.391(3) 7_665 ?
